data_7251535
loop_
_publ_author_name
'Shen, Yi-Lin'
'Liu, Chia-Li'
'Tai, Hsun-Chih'
'Chen, Zhi-Ling'
'Chen, Jhy-Der'

_publ_section_title
;
 Structure-directing roles of polycarboxylate anions in the formation of
 Ag(i) coordination polymers with mixed ligands
;
_journal_issue 11
_journal_name_full CrystEngComm
_journal_page_first 1801
_journal_page_last 1811
_journal_paper_doi 10.1039/D5CE01151E
_journal_volume 28
_journal_year 2026
_chemical_formula_sum 'C24 H29 Ag N4 O12'
_chemical_formula_weight 673.38
_space_group_crystal_system monoclinic
_space_group_IT_number 14
_space_group_name_Hall '-P 2ybc'
_space_group_name_H-M_alt 'P 1 21/c 1'
_atom_sites_solution_hydrogens mixed
_audit_creation_method SHELXL-2019/1
_audit_update_record
;
2025-12-01 deposited with the CCDC.	2026-01-27 downloaded from the CCDC.
;
_cell_angle_alpha 90
_cell_angle_beta 91.707(5)
_cell_angle_gamma 90
_cell_formula_units_Z 4
_cell_length_a 11.277(2)
_cell_length_b 11.398(2)
_cell_length_c 21.089(4)
_cell_measurement_reflns_used 9845
_cell_measurement_temperature 293(2)
_cell_measurement_theta_max 28.28
_cell_measurement_theta_min 2.61
_cell_volume 2709.5(8)
_computing_cell_refinement 'Bruker SAINT'
_computing_data_collection 'Bruker APEX2'
_computing_data_reduction 'Bruker SAINT'
_computing_molecular_graphics 'Bruker SHELXTL'
_computing_publication_material 'Bruker SHELXTL'
_computing_structure_refinement 'SHELXL-2019/1 (Sheldrick, 2019)'
_computing_structure_solution 'SHELXS-97 (Sheldrick 2008)'
_diffrn_ambient_temperature 293(2)
_diffrn_measured_fraction_theta_full 1.000
_diffrn_measured_fraction_theta_max 0.995
_diffrn_measurement_device_type 'Bruker APEX-II CCD'
_diffrn_measurement_method '\f and \w scans'
_diffrn_radiation_type MoK\a
_diffrn_radiation_wavelength 0.71073
_diffrn_reflns_av_R_equivalents 0.0272
_diffrn_reflns_av_unetI/netI 0.0136
_diffrn_reflns_Laue_measured_fraction_full 1.000
_diffrn_reflns_Laue_measured_fraction_max 0.995
_diffrn_reflns_limit_h_max 15
_diffrn_reflns_limit_h_min -15
_diffrn_reflns_limit_k_max 15
_diffrn_reflns_limit_k_min -15
_diffrn_reflns_limit_l_max 28
_diffrn_reflns_limit_l_min -28
_diffrn_reflns_number 60929
_diffrn_reflns_point_group_measured_fraction_full 1.000
_diffrn_reflns_point_group_measured_fraction_max 0.995
_diffrn_reflns_theta_full 25.242
_diffrn_reflns_theta_max 28.440
_diffrn_reflns_theta_min 1.807
_exptl_absorpt_coefficient_mu 0.815
_exptl_absorpt_correction_T_max 0.7457
_exptl_absorpt_correction_T_min 0.6862
_exptl_absorpt_correction_type multi-scan
_exptl_absorpt_process_details 'sadabs v2008/1(bruker axs, 2008)'
_exptl_crystal_colour colourless
_exptl_crystal_density_diffrn 1.651
_exptl_crystal_description plate
_exptl_crystal_F_000 1376
_exptl_crystal_size_max 0.400
_exptl_crystal_size_mid 0.300
_exptl_crystal_size_min 0.100
_refine_diff_density_max 0.467
_refine_diff_density_min -0.370
_refine_diff_density_rms 0.053
_refine_ls_extinction_method none
_refine_ls_goodness_of_fit_ref 1.048
_refine_ls_hydrogen_treatment constr
_refine_ls_matrix_type full
_refine_ls_number_parameters 370
_refine_ls_number_reflns 6787
_refine_ls_number_restraints 0
_refine_ls_restrained_S_all 1.048
_refine_ls_R_factor_all 0.0353
_refine_ls_R_factor_gt 0.0306
_refine_ls_shift/su_max 0.003
_refine_ls_shift/su_mean 0.000
_refine_ls_structure_factor_coef Fsqd
_refine_ls_weighting_details 'w=1/[\s^2^(Fo^2^)+(0.0407P)^2^+1.4676P] where P=(Fo^2^+2Fc^2^)/3'
_refine_ls_weighting_scheme calc
_refine_ls_wR_factor_gt 0.0819
_refine_ls_wR_factor_ref 0.0849
_reflns_Friedel_coverage 0.000
_reflns_number_gt 6005
_reflns_number_total 6787
_reflns_threshold_expression 'I > 2\s(I)'
_cod_data_source_file d5ce01151e2.cif
_cod_data_source_block 4
_cod_depositor_comments
;
The following automatic conversions were performed:

data item '_exptl_absorpt_correction_type' value 'multi_scan' was
changed to 'multi-scan' in accordance with the
/home/data/users/saulius/crontab/automatic-downloads/rss-feeds/RSC/lib/dictionaries/cif_core.dic
dictionary named 'cif_core.dic' version 2.4.2 last updated on
2011-04-26.

Automatic conversion script
Id: cif_fix_values 8170 2020-07-09 18:12:32Z antanas 

 Adding full bibliography for 7251527--7251535.cif.
;
_cod_original_cell_volume 2709.5(9)
_cod_original_sg_symbol_H-M 'P 21/c'
_cod_database_code 7251535
_shelx_shelxl_version_number 2019/1
_shelx_space_group_comment
; 
The symmetry employed for this shelxl refinement is uniquely defined 
by the following loop, which should always be used as a source of 
symmetry information in preference to the above space-group names. 
They are only intended as comments. 
;
_shelx_estimated_absorpt_t_min 0.736
_shelx_estimated_absorpt_t_max 0.923

loop_
_space_group_symop_operation_xyz
'x, y, z'
'-x, y+1/2, -z+1/2'
'-x, -y, -z'
'x, -y-1/2, z-1/2'

loop_
_atom_site_label
_atom_site_type_symbol
_atom_site_fract_x
_atom_site_fract_y
_atom_site_fract_z
_atom_site_U_iso_or_equiv
_atom_site_adp_type
_atom_site_occupancy
_atom_site_site_symmetry_order
_atom_site_calc_flag
_atom_site_refinement_flags_posn
_atom_site_refinement_flags_adp
_atom_site_refinement_flags_occupancy
_atom_site_disorder_assembly
_atom_site_disorder_group
Ag Ag 0.61654(2) 0.41991(2) 0.50014(2) 0.05239(7) Uani 1 1 d . . . . .
O1 O 0.11142(16) 0.03126(14) 0.54504(10) 0.0710(5) Uani 1 1 d . . . . .
O2 O 0.24477(17) -0.24331(16) 0.53798(10) 0.0720(5) Uani 1 1 d . . . . .
O3 O 0.42826(15) 0.49273(14) 0.72414(7) 0.0556(4) Uani 1 1 d . . . . .
O4 O 0.48894(14) 0.39200(14) 0.80881(7) 0.0517(4) Uani 1 1 d . . . . .
H4C H 0.527116 0.352966 0.781796 0.062 Uiso 1 1 d R U . . .
O5 O 0.25570(11) 0.72840(12) 0.69290(6) 0.0422(3) Uani 1 1 d . . . . .
O6 O 0.39918(14) 0.75908(14) 0.76471(7) 0.0549(4) Uani 1 1 d . . . . .
O7 O -0.04270(11) 0.31629(12) 0.82926(7) 0.0433(3) Uani 1 1 d . . . . .
H7C H -0.106364 0.283446 0.815928 0.052 Uiso 1 1 d R U . . .
O8 O -0.06334(14) 0.41837(15) 0.73917(8) 0.0585(4) Uani 1 1 d . . . . .
O9 O 0.19613(15) 0.26706(14) 0.75924(7) 0.0531(4) Uani 1 1 d . . . . .
O10 O 0.27829(16) 0.20707(13) 0.85040(8) 0.0577(4) Uani 1 1 d . . . . .
H10A H 0.317896 0.160131 0.827945 0.069 Uiso 1 1 d R U . . .
O11 O 0.54062(19) 0.3498(2) 0.38971(8) 0.0802(6) Uani 1 1 d . . . . .
H11A H 0.592770 0.365825 0.362744 0.096 Uiso 1 1 d R U . . .
H11C H 0.476430 0.384935 0.379354 0.096 Uiso 1 1 d R U . . .
O12 O 0.28863(19) -0.01563(17) 0.81606(11) 0.0819(6) Uani 1 1 d . . . . .
H12B H 0.241221 -0.000725 0.785024 0.098 Uiso 1 1 d R U . . .
H12C H 0.333381 -0.072825 0.806944 0.098 Uiso 1 1 d R U . . .
N1 N 0.49712(15) 0.30644(16) 0.54781(8) 0.0463(4) Uani 1 1 d . . . . .
N2 N 0.25393(14) -0.04720(15) 0.60837(9) 0.0457(4) Uani 1 1 d . . . . .
H2A H 0.293116 -0.109430 0.618652 0.055 Uiso 1 1 calc R U . . .
N3 N 0.09323(15) -0.16903(15) 0.47684(10) 0.0502(4) Uani 1 1 d . . . . .
H3A H 0.049594 -0.108070 0.470346 0.060 Uiso 1 1 calc R U . . .
N4 N -0.23448(16) -0.47285(15) 0.47585(8) 0.0466(4) Uani 1 1 d . . . . .
C1 C 0.4727(2) 0.2007(2) 0.52224(10) 0.0554(6) Uani 1 1 d . . . . .
H1A H 0.505020 0.182194 0.483437 0.066 Uiso 1 1 calc R U . . .
C2 C 0.4023(2) 0.1187(2) 0.55072(10) 0.0514(5) Uani 1 1 d . . . . .
H2B H 0.388426 0.046258 0.531578 0.062 Uiso 1 1 calc R U . . .
C3 C 0.35217(15) 0.14513(17) 0.60824(8) 0.0377(4) Uani 1 1 d . . . . .
C4 C 0.37817(18) 0.25305(19) 0.63488(9) 0.0445(4) Uani 1 1 d . . . . .
H4B H 0.346874 0.273789 0.673615 0.053 Uiso 1 1 calc R U . . .
C5 C 0.45070(19) 0.32993(19) 0.60380(9) 0.0466(4) Uani 1 1 d . . . . .
H5A H 0.468130 0.401744 0.622826 0.056 Uiso 1 1 calc R U . . .
C6 C 0.27504(18) 0.05995(19) 0.64333(10) 0.0469(4) Uani 1 1 d . . . . .
H6A H 0.313076 0.041274 0.683941 0.056 Uiso 1 1 calc R U . . .
H6B H 0.199590 0.097046 0.651478 0.056 Uiso 1 1 calc R U . . .
C7 C 0.17497(17) -0.05095(17) 0.56064(11) 0.0443(4) Uani 1 1 d . . . . .
C8 C 0.17371(17) -0.16622(17) 0.52396(11) 0.0459(4) Uani 1 1 d . . . . .
C9 C 0.0752(2) -0.26967(19) 0.43578(11) 0.0526(5) Uani 1 1 d . . . . .
H9A H 0.144456 -0.319970 0.439442 0.063 Uiso 1 1 calc R U . . .
H9B H 0.068309 -0.242786 0.392190 0.063 Uiso 1 1 calc R U . . .
C10 C -0.03348(17) -0.34086(16) 0.45055(9) 0.0396(4) Uani 1 1 d . . . . .
C11 C -0.0800(2) -0.4198(2) 0.40723(10) 0.0555(6) Uani 1 1 d . . . . .
H11B H -0.044625 -0.429474 0.368300 0.067 Uiso 1 1 calc R U . . .
C12 C -0.1792(2) -0.4847(2) 0.42144(11) 0.0571(6) Uani 1 1 d . . . . .
H12A H -0.208415 -0.538695 0.391821 0.069 Uiso 1 1 calc R U . . .
C13 C -0.1892(3) -0.3976(2) 0.51719(13) 0.0752(9) Uani 1 1 d . . . . .
H13A H -0.226867 -0.388368 0.555513 0.090 Uiso 1 1 calc R U . . .
C14 C -0.0892(3) -0.3318(3) 0.50691(12) 0.0740(9) Uani 1 1 d . . . . .
H14A H -0.059818 -0.281281 0.538251 0.089 Uiso 1 1 calc R U . . .
C15 C 0.42504(15) 0.47263(15) 0.78034(8) 0.0335(3) Uani 1 1 d . . . . .
C16 C 0.34862(14) 0.54249(15) 0.82513(7) 0.0314(3) Uani 1 1 d . . . . .
H16A H 0.401987 0.597034 0.847820 0.038 Uiso 1 1 calc R U . . .
C17 C 0.25382(14) 0.61806(15) 0.79056(8) 0.0311(3) Uani 1 1 d . . . . .
H17A H 0.217393 0.664910 0.823734 0.037 Uiso 1 1 calc R U . . .
C18 C 0.30661(15) 0.70693(14) 0.74502(8) 0.0335(3) Uani 1 1 d . . . . .
C19 C 0.15347(15) 0.54257(16) 0.76197(8) 0.0350(3) Uani 1 1 d . . . . .
H19A H 0.094063 0.592815 0.741794 0.042 Uiso 1 1 calc R U . . .
H19B H 0.184798 0.491283 0.729808 0.042 Uiso 1 1 calc R U . . .
C20 C 0.09603(14) 0.46869(15) 0.81332(8) 0.0341(3) Uani 1 1 d . . . . .
H20A H 0.064846 0.524892 0.843790 0.041 Uiso 1 1 calc R U . . .
C21 C -0.01040(15) 0.39847(16) 0.78881(9) 0.0382(4) Uani 1 1 d . . . . .
C22 C 0.18530(15) 0.39240(16) 0.85114(8) 0.0342(3) Uani 1 1 d . . . . .
H22A H 0.144364 0.364328 0.888577 0.041 Uiso 1 1 calc R U . . .
C23 C 0.29140(16) 0.46623(17) 0.87582(8) 0.0365(4) Uani 1 1 d . . . . .
H23A H 0.264985 0.516767 0.909607 0.044 Uiso 1 1 calc R U . . .
H23B H 0.351193 0.413840 0.893862 0.044 Uiso 1 1 calc R U . . .
C24 C 0.22053(15) 0.28396(16) 0.81397(8) 0.0361(4) Uani 1 1 d . . . . .

loop_
_atom_site_aniso_label
_atom_site_aniso_U_11
_atom_site_aniso_U_22
_atom_site_aniso_U_33
_atom_site_aniso_U_23
_atom_site_aniso_U_13
_atom_site_aniso_U_12
Ag 0.04570(10) 0.04647(10) 0.06599(12) -0.00120(7) 0.01846(7) -0.01411(6)
O1 0.0657(10) 0.0359(8) 0.1088(15) -0.0031(9) -0.0407(10) 0.0042(7)
O2 0.0694(11) 0.0587(10) 0.0874(13) -0.0067(9) -0.0063(9) 0.0265(9)
O3 0.0735(10) 0.0564(9) 0.0377(7) 0.0036(6) 0.0169(7) 0.0237(8)
O4 0.0548(9) 0.0530(8) 0.0476(8) 0.0052(6) 0.0076(6) 0.0206(7)
O5 0.0336(6) 0.0477(7) 0.0456(7) 0.0124(6) 0.0033(5) 0.0018(5)
O6 0.0562(9) 0.0550(9) 0.0530(8) 0.0062(7) -0.0058(7) -0.0284(7)
O7 0.0343(6) 0.0458(7) 0.0502(7) 0.0012(6) 0.0061(5) -0.0110(5)
O8 0.0439(8) 0.0745(11) 0.0567(9) 0.0130(8) -0.0068(7) -0.0152(7)
O9 0.0705(10) 0.0521(8) 0.0370(7) -0.0049(6) 0.0061(6) 0.0138(7)
O10 0.0766(11) 0.0398(8) 0.0561(9) 0.0070(7) -0.0079(8) 0.0064(7)
O11 0.0802(13) 0.1097(17) 0.0509(10) -0.0118(10) 0.0053(9) -0.0173(12)
O12 0.0890(14) 0.0569(11) 0.0985(15) -0.0213(10) -0.0169(11) 0.0286(10)
N1 0.0444(8) 0.0515(9) 0.0434(8) -0.0069(7) 0.0111(7) -0.0167(7)
N2 0.0384(8) 0.0423(8) 0.0563(10) 0.0169(7) 0.0015(7) -0.0028(7)
N3 0.0429(9) 0.0336(8) 0.0740(12) 0.0036(8) -0.0009(8) -0.0081(7)
N4 0.0492(9) 0.0399(8) 0.0517(9) -0.0054(7) 0.0164(7) -0.0114(7)
C1 0.0622(13) 0.0611(13) 0.0442(10) -0.0147(9) 0.0223(9) -0.0254(11)
C2 0.0553(12) 0.0532(12) 0.0463(11) -0.0113(9) 0.0127(9) -0.0221(10)
C3 0.0300(8) 0.0498(10) 0.0332(8) 0.0048(7) -0.0003(6) -0.0058(7)
C4 0.0464(10) 0.0545(11) 0.0329(8) -0.0029(8) 0.0079(7) -0.0046(9)
C5 0.0513(11) 0.0471(11) 0.0417(10) -0.0090(8) 0.0057(8) -0.0108(9)
C6 0.0415(10) 0.0573(12) 0.0419(10) 0.0103(9) 0.0044(8) -0.0085(9)
C7 0.0333(9) 0.0345(9) 0.0649(12) 0.0112(8) -0.0008(8) -0.0071(7)
C8 0.0362(9) 0.0366(9) 0.0651(12) 0.0082(9) 0.0080(8) -0.0040(7)
C9 0.0484(11) 0.0487(11) 0.0616(13) -0.0009(10) 0.0153(9) -0.0141(9)
C10 0.0419(9) 0.0342(8) 0.0432(9) 0.0001(7) 0.0091(7) -0.0059(7)
C11 0.0556(12) 0.0741(15) 0.0376(10) -0.0090(10) 0.0136(9) -0.0231(11)
C12 0.0587(13) 0.0677(14) 0.0455(11) -0.0142(10) 0.0112(9) -0.0255(11)
C13 0.0905(19) 0.0732(16) 0.0645(15) -0.0331(13) 0.0470(14) -0.0407(15)
C14 0.0886(18) 0.0704(16) 0.0651(15) -0.0376(13) 0.0384(13) -0.0445(14)
C15 0.0316(8) 0.0323(8) 0.0369(8) -0.0016(6) 0.0039(6) -0.0029(6)
C16 0.0317(7) 0.0337(8) 0.0288(7) -0.0048(6) 0.0005(6) -0.0032(6)
C17 0.0307(7) 0.0292(7) 0.0337(8) -0.0039(6) 0.0060(6) -0.0010(6)
C18 0.0320(8) 0.0283(7) 0.0405(9) -0.0028(6) 0.0080(6) 0.0007(6)
C19 0.0303(8) 0.0360(8) 0.0387(8) 0.0049(7) -0.0009(6) -0.0044(6)
C20 0.0299(7) 0.0346(8) 0.0381(8) -0.0029(7) 0.0076(6) -0.0026(6)
C21 0.0298(8) 0.0403(9) 0.0449(9) -0.0026(7) 0.0089(7) -0.0025(7)
C22 0.0359(8) 0.0389(8) 0.0280(7) 0.0024(6) 0.0074(6) -0.0038(7)
C23 0.0403(9) 0.0440(9) 0.0253(7) -0.0017(7) 0.0020(6) -0.0035(7)
C24 0.0348(8) 0.0349(8) 0.0391(9) 0.0049(7) 0.0079(7) -0.0037(7)

loop_
_atom_type_symbol
_atom_type_description
_atom_type_scat_dispersion_real
_atom_type_scat_dispersion_imag
_atom_type_scat_source
C C 0.0033 0.0016 'International Tables Vol C Tables 4.2.6.8 and 6.1.1.4'
H H 0.0000 0.0000 'International Tables Vol C Tables 4.2.6.8 and 6.1.1.4'
N N 0.0061 0.0033 'International Tables Vol C Tables 4.2.6.8 and 6.1.1.4'
O O 0.0106 0.0060 'International Tables Vol C Tables 4.2.6.8 and 6.1.1.4'
Ag Ag -0.8971 1.1015 'International Tables Vol C Tables 4.2.6.8 and 6.1.1.4'

loop_
_geom_angle_atom_site_label_1
_geom_angle_atom_site_label_2
_geom_angle_atom_site_label_3
_geom_angle
_geom_angle_site_symmetry_1
_geom_angle_site_symmetry_3
_geom_angle_publ_flag
N1 Ag N4 164.18(7) . 1_665 ?
N1 Ag O11 92.31(7) . . ?
N4 Ag O11 101.60(7) 1_665 . ?
N1 Ag Ag 79.47(5) . 3_666 ?
N4 Ag Ag 108.81(5) 1_665 3_666 ?
O11 Ag Ag 85.67(5) . 3_666 ?
C15 O4 H4C 110.2 . . ?
C21 O7 H7C 110.1 . . ?
C24 O10 H10A 110.6 . . ?
Ag O11 H11A 108.6 . . ?
Ag O11 H11C 110.1 . . ?
H11A O11 H11C 109.1 . . ?
H12B O12 H12C 110.1 . . ?
C5 N1 C1 117.00(17) . . ?
C5 N1 Ag 124.34(14) . . ?
C1 N1 Ag 118.51(13) . . ?
C7 N2 C6 120.83(18) . . ?
C7 N2 H2A 119.6 . . ?
C6 N2 H2A 119.6 . . ?
C8 N3 C9 123.23(19) . . ?
C8 N3 H3A 118.4 . . ?
C9 N3 H3A 118.4 . . ?
C13 N4 C12 117.14(18) . . ?
C13 N4 Ag 120.18(14) . 1_445 ?
C12 N4 Ag 122.51(14) . 1_445 ?
N1 C1 C2 123.20(19) . . ?
N1 C1 H1A 118.4 . . ?
C2 C1 H1A 118.4 . . ?
C1 C2 C3 119.30(19) . . ?
C1 C2 H2B 120.3 . . ?
C3 C2 H2B 120.3 . . ?
C4 C3 C2 117.56(17) . . ?
C4 C3 C6 119.44(17) . . ?
C2 C3 C6 122.96(18) . . ?
C5 C4 C3 119.68(17) . . ?
C5 C4 H4B 120.2 . . ?
C3 C4 H4B 120.2 . . ?
N1 C5 C4 123.23(18) . . ?
N1 C5 H5A 118.4 . . ?
C4 C5 H5A 118.4 . . ?
N2 C6 C3 112.46(17) . . ?
N2 C6 H6A 109.1 . . ?
C3 C6 H6A 109.1 . . ?
N2 C6 H6B 109.1 . . ?
C3 C6 H6B 109.1 . . ?
H6A C6 H6B 107.8 . . ?
O1 C7 N2 123.8(2) . . ?
O1 C7 C8 121.94(19) . . ?
N2 C7 C8 114.15(18) . . ?
O2 C8 N3 126.5(2) . . ?
O2 C8 C7 120.1(2) . . ?
N3 C8 C7 113.38(17) . . ?
N3 C9 C10 113.75(17) . . ?
N3 C9 H9A 108.8 . . ?
C10 C9 H9A 108.8 . . ?
N3 C9 H9B 108.8 . . ?
C10 C9 H9B 108.8 . . ?
H9A C9 H9B 107.7 . . ?
C14 C10 C11 116.86(18) . . ?
C14 C10 C9 122.44(19) . . ?
C11 C10 C9 120.70(18) . . ?
C10 C11 C12 120.11(19) . . ?
C10 C11 H11B 119.9 . . ?
C12 C11 H11B 119.9 . . ?
N4 C12 C11 122.4(2) . . ?
N4 C12 H12A 118.8 . . ?
C11 C12 H12A 118.8 . . ?
N4 C13 C14 123.7(2) . . ?
N4 C13 H13A 118.2 . . ?
C14 C13 H13A 118.2 . . ?
C10 C14 C13 119.7(2) . . ?
C10 C14 H14A 120.1 . . ?
C13 C14 H14A 120.1 . . ?
O3 C15 O4 123.57(16) . . ?
O3 C15 C16 122.92(16) . . ?
O4 C15 C16 113.48(15) . . ?
C15 C16 C23 113.17(14) . . ?
C15 C16 C17 113.38(13) . . ?
C23 C16 C17 110.25(14) . . ?
C15 C16 H16A 106.5 . . ?
C23 C16 H16A 106.5 . . ?
C17 C16 H16A 106.5 . . ?
C18 C17 C19 114.96(14) . . ?
C18 C17 C16 112.97(13) . . ?
C19 C17 C16 111.52(14) . . ?
C18 C17 H17A 105.5 . . ?
C19 C17 H17A 105.5 . . ?
C16 C17 H17A 105.5 . . ?
O5 C18 O6 123.50(16) . . ?
O5 C18 C17 120.35(15) . . ?
O6 C18 C17 116.07(16) . . ?
C20 C19 C17 110.73(14) . . ?
C20 C19 H19A 109.5 . . ?
C17 C19 H19A 109.5 . . ?
C20 C19 H19B 109.5 . . ?
C17 C19 H19B 109.5 . . ?
H19A C19 H19B 108.1 . . ?
C21 C20 C19 113.30(15) . . ?
C21 C20 C22 112.16(15) . . ?
C19 C20 C22 113.22(13) . . ?
C21 C20 H20A 105.8 . . ?
C19 C20 H20A 105.8 . . ?
C22 C20 H20A 105.8 . . ?
O8 C21 O7 123.43(17) . . ?
O8 C21 C20 124.00(17) . . ?
O7 C21 C20 112.49(16) . . ?
C24 C22 C20 111.67(14) . . ?
C24 C22 C23 113.91(15) . . ?
C20 C22 C23 110.90(15) . . ?
C24 C22 H22A 106.6 . . ?
C20 C22 H22A 106.6 . . ?
C23 C22 H22A 106.6 . . ?
C16 C23 C22 114.37(13) . . ?
C16 C23 H23A 108.7 . . ?
C22 C23 H23A 108.7 . . ?
C16 C23 H23B 108.7 . . ?
C22 C23 H23B 108.7 . . ?
H23A C23 H23B 107.6 . . ?
O9 C24 O10 123.31(18) . . ?
O9 C24 C22 124.92(17) . . ?
O10 C24 C22 111.72(16) . . ?

loop_
_geom_bond_atom_site_label_1
_geom_bond_atom_site_label_2
_geom_bond_distance
_geom_bond_site_symmetry_2
_geom_bond_publ_flag
Ag N1 2.1395(16) . ?
Ag N4 2.1519(16) 1_665 ?
Ag O11 2.5838(18) . ?
Ag Ag 3.2003(6) 3_666 ?
O1 C7 1.219(2) . ?
O2 C8 1.220(3) . ?
O3 C15 1.209(2) . ?
O4 C15 1.303(2) . ?
O4 H4C 0.8499 . ?
O5 C18 1.249(2) . ?
O6 C18 1.261(2) . ?
O7 C21 1.325(2) . ?
O7 H7C 0.8500 . ?
O8 C21 1.211(3) . ?
O9 C24 1.194(2) . ?
O10 C24 1.324(2) . ?
O10 H10A 0.8500 . ?
O11 H11A 0.8500 . ?
O11 H11C 0.8500 . ?
O12 H12B 0.8499 . ?
O12 H12C 0.8500 . ?
N1 C5 1.333(2) . ?
N1 C1 1.345(3) . ?
N2 C7 1.325(3) . ?
N2 C6 1.443(3) . ?
N2 H2A 0.8600 . ?
N3 C8 1.326(3) . ?
N3 C9 1.448(3) . ?
N3 H3A 0.8600 . ?
N4 C13 1.315(3) . ?
N4 C12 1.329(3) . ?
C1 C2 1.377(3) . ?
C1 H1A 0.9300 . ?
C2 C3 1.387(3) . ?
C2 H2B 0.9300 . ?
C3 C4 1.380(3) . ?
C3 C6 1.512(3) . ?
C4 C5 1.378(3) . ?
C4 H4B 0.9300 . ?
C5 H5A 0.9300 . ?
C6 H6A 0.9700 . ?
C6 H6B 0.9700 . ?
C7 C8 1.524(3) . ?
C9 C10 1.510(3) . ?
C9 H9A 0.9700 . ?
C9 H9B 0.9700 . ?
C10 C14 1.365(3) . ?
C10 C11 1.375(3) . ?
C11 C12 1.382(3) . ?
C11 H11B 0.9300 . ?
C12 H12A 0.9300 . ?
C13 C14 1.377(3) . ?
C13 H13A 0.9300 . ?
C14 H14A 0.9300 . ?
C15 C16 1.522(2) . ?
C16 C23 1.535(2) . ?
C16 C17 1.539(2) . ?
C16 H16A 0.9800 . ?
C17 C18 1.529(2) . ?
C17 C19 1.531(2) . ?
C17 H17A 0.9800 . ?
C19 C20 1.531(2) . ?
C19 H19A 0.9700 . ?
C19 H19B 0.9700 . ?
C20 C21 1.520(2) . ?
C20 C22 1.536(3) . ?
C20 H20A 0.9800 . ?
C22 C24 1.523(2) . ?
C22 C23 1.541(2) . ?
C22 H22A 0.9800 . ?
C23 H23A 0.9700 . ?
C23 H23B 0.9700 . ?

loop_
_geom_torsion_atom_site_label_1
_geom_torsion_atom_site_label_2
_geom_torsion_atom_site_label_3
_geom_torsion_atom_site_label_4
_geom_torsion
_geom_torsion_site_symmetry_1
_geom_torsion_site_symmetry_2
_geom_torsion_site_symmetry_3
_geom_torsion_site_symmetry_4
_geom_torsion_publ_flag
C5 N1 C1 C2 0.8(4) . . . . ?
Ag N1 C1 C2 176.4(2) . . . . ?
N1 C1 C2 C3 0.7(4) . . . . ?
C1 C2 C3 C4 -1.4(3) . . . . ?
C1 C2 C3 C6 -179.2(2) . . . . ?
C2 C3 C4 C5 0.6(3) . . . . ?
C6 C3 C4 C5 178.48(19) . . . . ?
C1 N1 C5 C4 -1.6(3) . . . . ?
Ag N1 C5 C4 -176.98(16) . . . . ?
C3 C4 C5 N1 1.0(3) . . . . ?
C7 N2 C6 C3 -78.1(2) . . . . ?
C4 C3 C6 N2 178.49(17) . . . . ?
C2 C3 C6 N2 -3.7(3) . . . . ?
C6 N2 C7 O1 -3.9(3) . . . . ?
C6 N2 C7 C8 173.24(16) . . . . ?
C9 N3 C8 O2 2.6(3) . . . . ?
C9 N3 C8 C7 -179.56(17) . . . . ?
O1 C7 C8 O2 174.4(2) . . . . ?
N2 C7 C8 O2 -2.8(3) . . . . ?
O1 C7 C8 N3 -3.6(3) . . . . ?
N2 C7 C8 N3 179.24(18) . . . . ?
C8 N3 C9 C10 103.5(2) . . . . ?
N3 C9 C10 C14 -17.5(3) . . . . ?
N3 C9 C10 C11 163.3(2) . . . . ?
C14 C10 C11 C12 0.5(4) . . . . ?
C9 C10 C11 C12 179.7(2) . . . . ?
C13 N4 C12 C11 -1.5(4) . . . . ?
Ag N4 C12 C11 -176.7(2) 1_445 . . . ?
C10 C11 C12 N4 1.2(4) . . . . ?
C12 N4 C13 C14 0.0(5) . . . . ?
Ag N4 C13 C14 175.4(3) 1_445 . . . ?
C11 C10 C14 C13 -1.9(5) . . . . ?
C9 C10 C14 C13 178.9(3) . . . . ?
N4 C13 C14 C10 1.7(6) . . . . ?
O3 C15 C16 C23 141.25(18) . . . . ?
O4 C15 C16 C23 -40.8(2) . . . . ?
O3 C15 C16 C17 14.7(2) . . . . ?
O4 C15 C16 C17 -167.28(15) . . . . ?
C15 C16 C17 C18 -58.91(18) . . . . ?
C23 C16 C17 C18 173.03(13) . . . . ?
C15 C16 C17 C19 72.38(17) . . . . ?
C23 C16 C17 C19 -55.67(18) . . . . ?
C19 C17 C18 O5 12.2(2) . . . . ?
C16 C17 C18 O5 141.72(16) . . . . ?
C19 C17 C18 O6 -170.96(16) . . . . ?
C16 C17 C18 O6 -41.4(2) . . . . ?
C18 C17 C19 C20 -172.44(14) . . . . ?
C16 C17 C19 C20 57.30(18) . . . . ?
C17 C19 C20 C21 175.70(14) . . . . ?
C17 C19 C20 C22 -55.13(19) . . . . ?
C19 C20 C21 O8 -17.1(3) . . . . ?
C22 C20 C21 O8 -146.86(19) . . . . ?
C19 C20 C21 O7 165.93(15) . . . . ?
C22 C20 C21 O7 36.2(2) . . . . ?
C21 C20 C22 C24 52.31(18) . . . . ?
C19 C20 C22 C24 -77.44(18) . . . . ?
C21 C20 C22 C23 -179.48(14) . . . . ?
C19 C20 C22 C23 50.77(19) . . . . ?
C15 C16 C23 C22 -75.52(19) . . . . ?
C17 C16 C23 C22 52.64(19) . . . . ?
C24 C22 C23 C16 76.98(19) . . . . ?
C20 C22 C23 C16 -50.01(19) . . . . ?
C20 C22 C24 O9 9.9(2) . . . . ?
C23 C22 C24 O9 -116.7(2) . . . . ?
C20 C22 C24 O10 -167.61(15) . . . . ?
C23 C22 C24 O10 65.81(19) . . . . ?
